data_8104511
loop_
_publ_author_name
'Smith, H.W.'
'Colby, M.Y.'

_publ_section_title
;
 The crystal structure of rubidium chromate Rb2 Cr O4
;
_journal_name_full
;
Zeitschrift fuer Kristallographie, Kristallgeometrie, Kristallphysik, 
Kristallchemie (-144,1977)
;
_journal_page_first 90
_journal_page_last 95
_journal_volume 103
_journal_year 1941
_chemical_formula_sum 'Cr O4 Rb2'
_chemical_name_systematic 'Rb2 (Cr O4)'
_space_group_IT_number 62
_symmetry_space_group_name_Hall '-P 2n 2a'
_symmetry_space_group_name_H-M 'P m c n'
_cell_angle_alpha 90
_cell_angle_beta 90
_cell_angle_gamma 90
_cell_formula_units_Z 4
_cell_length_a 6.301
_cell_length_b 10.725
_cell_length_c 7.999
_cell_volume 540.558
_citation_journal_id_ASTM ZEKGAX
_cod_data_source_file Smith_ZEKGAX_1941_1627.cif
_cod_data_source_block Cr1O4Rb2
_cod_original_cell_volume 540.5582
_cod_original_sg_symbol_Hall '-P 2ac 2n (y,z,x)'
_cod_original_formula_sum 'Cr1 O4 Rb2'
_cod_database_code 8104511

loop_
_symmetry_equiv_pos_as_xyz
x,y,z
-x,y+1/2,-z+1/2
-x+1/2,-y+1/2,z+1/2
x+1/2,-y,-z
-x,-y,-z
x,-y-1/2,z-1/2
x-1/2,y-1/2,-z-1/2
-x-1/2,y,z

loop_
_atom_site_label
_atom_site_type_symbol
_atom_site_fract_x
_atom_site_fract_y
_atom_site_fract_z
_atom_site_occupancy
_atom_site_U_iso_or_equiv
Cr1 Cr+6 0.25 0.083 -0.25 1 0.0
O1 O-2 0.25 0.083 -0.05 1 0.0
O2 O-2 0.25 -0.056 -0.317 1 0.0
Rb1 Rb+1 0.25 0.086 0.333 1 0.0
O3 O-2 0.036 0.15 -0.317 1 0.0
Rb2 Rb+1 0.25 -0.297 -0.486 1 0.0
